data_7005363
loop_
_publ_author_name
'Lee, Way-Zen'
'Tseng, Huan-Sheng'
'Kuo, Ting-Shen'

_publ_section_title
;
 Ligand-controlled nuclearity in nickel bis(benzimidazolyl) complexes.
;
_journal_issue 24
_journal_name_full 'Dalton transactions (Cambridge, England : 2003)'
_journal_page_first 2563
_journal_page_last 2570
_journal_paper_doi 10.1039/b701367a
_journal_year 2007
_chemical_formula_moiety 'C43 H51 Cl N10 Ni2 O7'
_chemical_formula_sum 'C43 H51 Cl N10 Ni2 O7'
_chemical_formula_weight 972.81
_chemical_name_systematic
;
?
;
_space_group_IT_number 12
_symmetry_cell_setting monoclinic
_symmetry_space_group_name_Hall '-C 2y'
_symmetry_space_group_name_H-M 'C 1 2/m 1'
_atom_sites_solution_hydrogens geom
_atom_sites_solution_primary direct
_atom_sites_solution_secondary difmap
_audit_creation_method SHELXL-97
_cell_angle_alpha 90.00
_cell_angle_beta 128.4430(10)
_cell_angle_gamma 90.00
_cell_formula_units_Z 4
_cell_length_a 20.0019(3)
_cell_length_b 21.3390(5)
_cell_length_c 15.9920(4)
_cell_measurement_reflns_used 27760
_cell_measurement_temperature 200(2)
_cell_measurement_theta_max 25.35
_cell_measurement_theta_min 2.037
_cell_volume 5346.1(2)
_computing_cell_refinement 'HKL Scalepack (Otwinowski & Minor 1997)'
_computing_data_collection 'Collect (Nonius BV, 1997-2000)'
_computing_data_reduction 'HKL Denzo and Scalepack (O & M 1997)'
_computing_molecular_graphics 'Ortep-3 for Windows (Farrugia, 1997)'
_computing_publication_material 'WinGX publication routines (Farrugia, 1999)'
_computing_structure_refinement 'SHELXL-97 (Sheldrick, 1997)'
_computing_structure_solution 'SHELXS-86 (Sheldrick, 1986)'
_diffrn_ambient_temperature 200(2)
_diffrn_detector_area_resol_mean 9
_diffrn_measured_fraction_theta_full 0.994
_diffrn_measured_fraction_theta_max 0.994
_diffrn_measurement_device_type KappaCCD
_diffrn_measurement_method 'CCD rotation images, thick slices'
_diffrn_radiation_monochromator graphite
_diffrn_radiation_source 'fine-focus sealed tube'
_diffrn_radiation_type MoK\a
_diffrn_radiation_wavelength 0.71073
_diffrn_reflns_av_R_equivalents 0.0544
_diffrn_reflns_av_sigmaI/netI 0.0363
_diffrn_reflns_limit_h_max 24
_diffrn_reflns_limit_h_min -24
_diffrn_reflns_limit_k_max 21
_diffrn_reflns_limit_k_min -25
_diffrn_reflns_limit_l_max 19
_diffrn_reflns_limit_l_min -19
_diffrn_reflns_number 21655
_diffrn_reflns_theta_full 25.38
_diffrn_reflns_theta_max 25.38
_diffrn_reflns_theta_min 2.51
_exptl_absorpt_coefficient_mu 0.806
_exptl_absorpt_correction_T_max 0.7512
_exptl_absorpt_correction_T_min 0.6896
_exptl_absorpt_correction_type multi-scan
_exptl_absorpt_process_details 'SADABS, R. Blessing, 1995'
_exptl_crystal_colour green
_exptl_crystal_density_diffrn 1.209
_exptl_crystal_density_method 'not measured'
_exptl_crystal_description prism
_exptl_crystal_F_000 2032
_exptl_crystal_size_max 0.46
_exptl_crystal_size_mid 0.4
_exptl_crystal_size_min 0.35
_refine_diff_density_max 0.412
_refine_diff_density_min -0.460
_refine_diff_density_rms 0.087
_refine_ls_extinction_method none
_refine_ls_goodness_of_fit_ref 1.097
_refine_ls_hydrogen_treatment constr
_refine_ls_matrix_type full
_refine_ls_number_parameters 290
_refine_ls_number_reflns 5039
_refine_ls_number_restraints 0
_refine_ls_restrained_S_all 1.097
_refine_ls_R_factor_all 0.0563
_refine_ls_R_factor_gt 0.0469
_refine_ls_shift/su_max 0.000
_refine_ls_shift/su_mean 0.000
_refine_ls_structure_factor_coef Fsqd
_refine_ls_weighting_details 'calc w=1/[\s^2^(Fo^2^)+(0.0779P)^2^+6.8897P] where P=(Fo^2^+2Fc^2^)/3'
_refine_ls_weighting_scheme calc
_refine_ls_wR_factor_gt 0.1370
_refine_ls_wR_factor_ref 0.1424
_reflns_number_gt 4221
_reflns_number_total 5039
_reflns_threshold_expression >2sigma(I)
_cod_data_source_file b701367a.txt
_cod_data_source_block complex_5
_cod_original_sg_symbol_H-M 'C 2/m'
_cod_database_code 7005363

loop_
_symmetry_equiv_pos_as_xyz
'x, y, z'
'-x, y, -z'
'x+1/2, y+1/2, z'
'-x+1/2, y+1/2, -z'
'-x, -y, -z'
'x, -y, z'
'-x+1/2, -y+1/2, -z'
'x+1/2, -y+1/2, z'

loop_
_atom_site_label
_atom_site_type_symbol
_atom_site_fract_x
_atom_site_fract_y
_atom_site_fract_z
_atom_site_U_iso_or_equiv
_atom_site_adp_type
_atom_site_occupancy
_atom_site_symmetry_multiplicity
_atom_site_calc_flag
_atom_site_refinement_flags
_atom_site_disorder_assembly
_atom_site_disorder_group
C1 C -0.04612(19) 0.24406(14) 0.2276(2) 0.0362(6) Uani 1 1 d . . .
C2 C -0.0445(2) 0.30893(14) 0.2219(3) 0.0435(7) Uani 1 1 d . . .
H2 H -0.0290 0.3285 0.1843 0.052 Uiso 1 1 calc R . .
C3 C -0.0671(3) 0.34314(17) 0.2745(3) 0.0561(9) Uani 1 1 d . . .
H3 H -0.0670 0.3867 0.2720 0.067 Uiso 1 1 calc R . .
C4 C -0.0902(3) 0.31330(18) 0.3315(3) 0.0618(10) Uani 1 1 d . . .
H4 H -0.1046 0.3378 0.3663 0.074 Uiso 1 1 calc R . .
C5 C -0.0922(2) 0.24947(18) 0.3376(3) 0.0549(9) Uani 1 1 d . . .
H5 H -0.1082 0.2301 0.3748 0.066 Uiso 1 1 calc R . .
C6 C -0.0691(2) 0.21486(16) 0.2854(2) 0.0407(7) Uani 1 1 d . . .
C7 C -0.0735(3) 0.10175(18) 0.3314(3) 0.0603(10) Uani 1 1 d . . .
H7A H -0.0933 0.1202 0.3672 0.090 Uiso 1 1 calc R . .
H7B H -0.0208 0.0801 0.3825 0.090 Uiso 1 1 calc R . .
H7C H -0.1154 0.0727 0.2785 0.090 Uiso 1 1 calc R . .
C8 C -0.0321(2) 0.14397(14) 0.2218(2) 0.0383(7) Uani 1 1 d . . .
C9 C -0.0111(2) 0.08343(15) 0.1968(3) 0.0465(8) Uani 1 1 d . . .
H9A H 0.0146 0.0552 0.2571 0.056 Uiso 1 1 calc R . .
H9B H -0.0629 0.0641 0.1357 0.056 Uiso 1 1 calc R . .
C10 C 0.1387(2) 0.08267(14) 0.2635(3) 0.0464(8) Uani 1 1 d . . .
H10A H 0.1654 0.0596 0.2389 0.056 Uiso 1 1 calc R . .
H10B H 0.1427 0.0574 0.3169 0.056 Uiso 1 1 calc R . .
C11 C 0.1847(2) 0.14299(13) 0.3123(2) 0.0359(6) Uani 1 1 d . . .
C12 C 0.3146(2) 0.09950(17) 0.4857(3) 0.0535(9) Uani 1 1 d . . .
H12A H 0.3659 0.1172 0.5483 0.080 Uiso 1 1 calc R . .
H12B H 0.3289 0.0701 0.4536 0.080 Uiso 1 1 calc R . .
H12C H 0.2837 0.0784 0.5052 0.080 Uiso 1 1 calc R . .
C13 C 0.28038(19) 0.21292(15) 0.4242(2) 0.0356(6) Uani 1 1 d . . .
C14 C 0.3488(2) 0.24680(17) 0.5091(2) 0.0444(8) Uani 1 1 d . . .
H14 H 0.3944 0.2272 0.5711 0.053 Uiso 1 1 calc R . .
C15 C 0.3460(2) 0.31033(17) 0.4971(3) 0.0479(8) Uani 1 1 d . . .
H15 H 0.3908 0.3343 0.5529 0.057 Uiso 1 1 calc R . .
C16 C 0.2787(2) 0.34077(15) 0.4046(2) 0.0430(7) Uani 1 1 d . . .
H16 H 0.2799 0.3841 0.4000 0.052 Uiso 1 1 calc R . .
C17 C 0.2101(2) 0.30743(13) 0.3196(3) 0.0392(7) Uani 1 1 d . . .
H17 H 0.1649 0.3275 0.2580 0.047 Uiso 1 1 calc R . .
C18 C 0.21163(19) 0.24249(13) 0.3303(2) 0.0338(6) Uani 1 1 d . . .
C19 C -0.1540(3) 0.1665(3) -0.0657(4) 0.0854(15) Uani 1 1 d . . .
C20 C -0.1914(4) 0.2230(3) -0.0757(4) 0.1027(18) Uani 1 1 d . . .
H20A H -0.1518 0.2563 -0.0563 0.154 Uiso 1 1 calc R . .
H20B H -0.2066 0.2236 -0.0294 0.154 Uiso 1 1 calc R . .
H20C H -0.2417 0.2285 -0.1482 0.154 Uiso 1 1 calc R . .
C21 C 0.0000 0.30881(17) 0.0000 0.0331(9) Uani 1 2 d S . .
C22 C 0.0000 0.3799(2) 0.0000 0.0566(13) Uani 1 2 d S . .
H22A H 0.0194 0.3949 0.0684 0.085 Uiso 0.50 1 calc PR . .
H22B H -0.0568 0.3949 -0.0544 0.085 Uiso 0.50 1 calc PR . .
H22C H 0.0374 0.3949 -0.0140 0.085 Uiso 0.50 1 calc PR . .
C23 C 0.2871(6) 0.0000 0.7517(6) 0.102(2) Uani 1 2 d S . .
H23A H 0.2855 0.0424 0.7704 0.153 Uiso 0.50 1 calc PR . .
H23B H 0.3318 -0.0225 0.8145 0.153 Uiso 0.50 1 calc PR . .
H23C H 0.2333 -0.0199 0.7209 0.153 Uiso 0.50 1 calc PR . .
Cl1 Cl 0.12818(8) 0.0000 0.46290(9) 0.0501(3) Uani 1 2 d S . .
N1 N -0.02348(16) 0.19758(11) 0.18856(19) 0.0360(6) Uani 1 1 d . . .
N2 N -0.05981(16) 0.15120(12) 0.2795(2) 0.0406(6) Uani 1 1 d . . .
N3 N 0.04851(17) 0.09399(11) 0.17327(19) 0.0409(6) Uani 1 1 d . . .
H3' H 0.0336 0.0679 0.1191 0.049 Uiso 1 1 calc R . .
N4 N 0.26123(16) 0.14971(12) 0.40902(19) 0.0386(6) Uani 1 1 d . . .
N5 N 0.15247(16) 0.19686(10) 0.26151(19) 0.0350(6) Uani 1 1 d . . .
Ni1 Ni 0.03361(2) 0.190054(16) 0.11825(3) 0.03282(15) Uani 1 1 d . . .
O1 O -0.07957(15) 0.16528(11) -0.03354(16) 0.0437(5) Uani 1 1 d . . .
O2 O -0.1937(3) 0.1136(3) -0.0867(5) 0.172(2) Uani 1 1 d . . .
O3 O 0.02410(13) 0.28236(9) 0.08495(15) 0.0359(5) Uani 1 1 d . . .
O4 O 0.3022(3) 0.0000 0.6791(4) 0.1018(16) Uani 1 2 d S . .
H4' H 0.3528 0.0077 0.7098 0.153 Uiso 0.50 1 calc PR . .

loop_
_atom_site_aniso_label
_atom_site_aniso_U_11
_atom_site_aniso_U_22
_atom_site_aniso_U_33
_atom_site_aniso_U_23
_atom_site_aniso_U_13
_atom_site_aniso_U_12
C1 0.0402(16) 0.0413(16) 0.0272(15) 0.0002(12) 0.0209(14) 0.0005(13)
C2 0.056(2) 0.0423(18) 0.0407(18) 0.0029(13) 0.0344(17) 0.0020(14)
C3 0.078(3) 0.045(2) 0.061(2) -0.0015(17) 0.051(2) 0.0061(18)
C4 0.080(3) 0.065(3) 0.067(3) 0.0012(19) 0.059(2) 0.011(2)
C5 0.061(2) 0.072(3) 0.050(2) 0.0042(18) 0.044(2) 0.0023(19)
C6 0.0401(17) 0.0507(19) 0.0321(16) 0.0049(14) 0.0227(14) -0.0006(14)
C7 0.067(2) 0.062(2) 0.066(2) 0.0190(19) 0.049(2) -0.0007(19)
C8 0.0422(16) 0.0394(16) 0.0271(14) 0.0012(12) 0.0185(14) -0.0054(13)
C9 0.060(2) 0.0347(16) 0.0435(18) 0.0018(14) 0.0315(17) -0.0072(15)
C10 0.062(2) 0.0326(16) 0.0441(19) 0.0041(14) 0.0324(18) 0.0037(15)
C11 0.0485(17) 0.0344(15) 0.0282(15) 0.0053(12) 0.0256(14) 0.0058(13)
C12 0.057(2) 0.057(2) 0.0435(19) 0.0182(16) 0.0292(18) 0.0207(17)
C13 0.0385(16) 0.0464(17) 0.0251(14) 0.0019(12) 0.0214(14) 0.0032(13)
C14 0.0410(17) 0.063(2) 0.0291(16) -0.0032(14) 0.0218(15) -0.0007(15)
C15 0.0468(19) 0.066(2) 0.0353(18) -0.0179(15) 0.0275(16) -0.0152(16)
C16 0.0518(19) 0.0424(18) 0.0420(18) -0.0103(14) 0.0327(17) -0.0091(15)
C17 0.0469(18) 0.0378(17) 0.0344(17) -0.0034(13) 0.0260(15) -0.0019(13)
C18 0.0399(16) 0.0375(15) 0.0261(14) -0.0042(12) 0.0215(14) -0.0029(13)
C19 0.073(3) 0.125(5) 0.049(2) -0.006(3) 0.033(2) -0.029(3)
C20 0.107(4) 0.116(5) 0.066(3) 0.000(3) 0.044(3) -0.010(4)
C21 0.041(2) 0.031(2) 0.031(2) 0.000 0.0243(19) 0.000
C22 0.089(4) 0.035(2) 0.051(3) 0.000 0.046(3) 0.000
C23 0.131(7) 0.111(6) 0.072(5) 0.000 0.066(5) 0.000
Cl1 0.0593(7) 0.0467(6) 0.0345(6) 0.000 0.0243(6) 0.000
N1 0.0470(15) 0.0328(13) 0.0269(13) 0.0009(10) 0.0223(12) -0.0019(11)
N2 0.0432(14) 0.0441(15) 0.0359(14) 0.0053(11) 0.0254(12) -0.0056(12)
N3 0.0607(17) 0.0292(13) 0.0304(13) -0.0024(10) 0.0272(14) -0.0026(12)
N4 0.0453(15) 0.0419(14) 0.0299(13) 0.0093(11) 0.0240(13) 0.0084(11)
N5 0.0461(14) 0.0313(13) 0.0266(13) 0.0000(10) 0.0221(12) 0.0006(11)
Ni1 0.0459(3) 0.0285(2) 0.0230(2) -0.00058(14) 0.0209(2) -0.00116(15)
O1 0.0539(14) 0.0485(13) 0.0253(10) -0.0016(9) 0.0229(11) -0.0075(11)
O2 0.124(4) 0.145(4) 0.218(6) -0.011(4) 0.092(4) -0.064(3)
O3 0.0492(12) 0.0312(10) 0.0272(10) -0.0009(8) 0.0237(10) 0.0000(9)
O4 0.076(3) 0.116(4) 0.092(4) 0.000 0.042(3) 0.000

loop_
_atom_type_symbol
_atom_type_description
_atom_type_scat_dispersion_real
_atom_type_scat_dispersion_imag
_atom_type_scat_source
C C 0.0033 0.0016 'International Tables Vol C Tables 4.2.6.8 and 6.1.1.4'
H H 0.0000 0.0000 'International Tables Vol C Tables 4.2.6.8 and 6.1.1.4'
Cl Cl 0.1484 0.1585 'International Tables Vol C Tables 4.2.6.8 and 6.1.1.4'
N N 0.0061 0.0033 'International Tables Vol C Tables 4.2.6.8 and 6.1.1.4'
Ni Ni 0.3393 1.1124 'International Tables Vol C Tables 4.2.6.8 and 6.1.1.4'
O O 0.0106 0.0060 'International Tables Vol C Tables 4.2.6.8 and 6.1.1.4'

loop_
_geom_angle_atom_site_label_1
_geom_angle_atom_site_label_2
_geom_angle_atom_site_label_3
_geom_angle
_geom_angle_site_symmetry_1
_geom_angle_site_symmetry_3
_geom_angle_publ_flag
N1 C1 C2 130.9(3) . . ?
N1 C1 C6 108.0(3) . . ?
C2 C1 C6 120.9(3) . . ?
C3 C2 C1 117.2(3) . . ?
C3 C2 H2 121.4 . . ?
C1 C2 H2 121.4 . . ?
C2 C3 C4 121.2(3) . . ?
C2 C3 H3 119.4 . . ?
C4 C3 H3 119.4 . . ?
C5 C4 C3 122.2(3) . . ?
C5 C4 H4 118.9 . . ?
C3 C4 H4 118.9 . . ?
C4 C5 C6 116.8(3) . . ?
C4 C5 H5 121.6 . . ?
C6 C5 H5 121.6 . . ?
N2 C6 C5 132.2(3) . . ?
N2 C6 C1 106.1(3) . . ?
C5 C6 C1 121.7(3) . . ?
N2 C7 H7A 109.5 . . ?
N2 C7 H7B 109.5 . . ?
H7A C7 H7B 109.5 . . ?
N2 C7 H7C 109.5 . . ?
H7A C7 H7C 109.5 . . ?
H7B C7 H7C 109.5 . . ?
N1 C8 N2 112.9(3) . . ?
N1 C8 C9 121.0(3) . . ?
N2 C8 C9 126.1(3) . . ?
N3 C9 C8 110.2(2) . . ?
N3 C9 H9A 109.6 . . ?
C8 C9 H9A 109.6 . . ?
N3 C9 H9B 109.6 . . ?
C8 C9 H9B 109.6 . . ?
H9A C9 H9B 108.1 . . ?
N3 C10 C11 110.7(2) . . ?
N3 C10 H10A 109.5 . . ?
C11 C10 H10A 109.5 . . ?
N3 C10 H10B 109.5 . . ?
C11 C10 H10B 109.5 . . ?
H10A C10 H10B 108.1 . . ?
N5 C11 N4 112.7(3) . . ?
N5 C11 C10 121.6(3) . . ?
N4 C11 C10 125.8(3) . . ?
N4 C12 H12A 109.5 . . ?
N4 C12 H12B 109.5 . . ?
H12A C12 H12B 109.5 . . ?
N4 C12 H12C 109.5 . . ?
H12A C12 H12C 109.5 . . ?
H12B C12 H12C 109.5 . . ?
N4 C13 C14 132.6(3) . . ?
N4 C13 C18 105.7(2) . . ?
C14 C13 C18 121.7(3) . . ?
C15 C14 C13 116.8(3) . . ?
C15 C14 H14 121.6 . . ?
C13 C14 H14 121.6 . . ?
C14 C15 C16 122.6(3) . . ?
C14 C15 H15 118.7 . . ?
C16 C15 H15 118.7 . . ?
C17 C16 C15 121.1(3) . . ?
C17 C16 H16 119.5 . . ?
C15 C16 H16 119.5 . . ?
C16 C17 C18 117.2(3) . . ?
C16 C17 H17 121.4 . . ?
C18 C17 H17 121.4 . . ?
N5 C18 C17 130.9(3) . . ?
N5 C18 C13 108.4(3) . . ?
C17 C18 C13 120.6(3) . . ?
O1 C19 O2 118.3(6) . . ?
O1 C19 C20 119.6(5) . . ?
O2 C19 C20 122.1(6) . . ?
C19 C20 H20A 109.5 . . ?
C19 C20 H20B 109.5 . . ?
H20A C20 H20B 109.5 . . ?
C19 C20 H20C 109.5 . . ?
H20A C20 H20C 109.5 . . ?
H20B C20 H20C 109.5 . . ?
O3 C21 O3 126.7(4) 2 . ?
O3 C21 C22 116.67(18) 2 . ?
O3 C21 C22 116.67(18) . . ?
C21 C22 H22A 109.5 . . ?
C21 C22 H22B 109.5 . . ?
H22A C22 H22B 109.5 . . ?
C21 C22 H22C 109.5 . . ?
H22A C22 H22C 109.5 . . ?
H22B C22 H22C 109.5 . . ?
O4 C23 H23A 109.5 . . ?
O4 C23 H23B 109.5 . . ?
H23A C23 H23B 109.5 . . ?
O4 C23 H23C 109.5 . . ?
H23A C23 H23C 109.5 . . ?
H23B C23 H23C 109.5 . . ?
C8 N1 C1 106.1(2) . . ?
C8 N1 Ni1 114.3(2) . . ?
C1 N1 Ni1 138.74(19) . . ?
C8 N2 C6 106.8(2) . . ?
C8 N2 C7 127.2(3) . . ?
C6 N2 C7 125.9(3) . . ?
C10 N3 C9 114.7(2) . . ?
C10 N3 Ni1 109.13(18) . . ?
C9 N3 Ni1 108.54(18) . . ?
C10 N3 H3' 108.1 . . ?
C9 N3 H3' 108.1 . . ?
Ni1 N3 H3' 108.1 . . ?
C11 N4 C13 107.4(2) . . ?
C11 N4 C12 126.7(3) . . ?
C13 N4 C12 125.9(3) . . ?
C11 N5 C18 105.8(2) . . ?
C11 N5 Ni1 114.3(2) . . ?
C18 N5 Ni1 139.69(19) . . ?
O3 Ni1 N5 94.57(8) . . ?
O3 Ni1 N1 94.31(8) . . ?
N5 Ni1 N1 92.07(10) . . ?
O3 Ni1 O1 94.77(8) . . ?
N5 Ni1 O1 167.87(9) . . ?
N1 Ni1 O1 94.91(9) . . ?
O3 Ni1 O1 94.69(8) . 2 ?
N5 Ni1 O1 94.00(9) . 2 ?
N1 Ni1 O1 168.70(9) . 2 ?
O1 Ni1 O1 77.54(10) . 2 ?
O3 Ni1 N3 172.92(8) . . ?
N5 Ni1 N3 80.90(9) . . ?
N1 Ni1 N3 80.50(9) . . ?
O1 Ni1 N3 90.48(9) . . ?
O1 Ni1 N3 91.07(9) 2 . ?
C19 O1 Ni1 128.7(3) . . ?
C19 O1 Ni1 128.1(3) . 2 ?
Ni1 O1 Ni1 95.23(9) . 2 ?
C21 O3 Ni1 129.3(2) . . ?
C23 O4 H4' 109.5 . . ?

loop_
_geom_bond_atom_site_label_1
_geom_bond_atom_site_label_2
_geom_bond_distance
_geom_bond_site_symmetry_2
_geom_bond_publ_flag
C1 N1 1.389(4) . ?
C1 C2 1.389(4) . ?
C1 C6 1.407(4) . ?
C2 C3 1.384(4) . ?
C2 H2 0.9300 . ?
C3 C4 1.406(5) . ?
C3 H3 0.9300 . ?
C4 C5 1.368(5) . ?
C4 H4 0.9300 . ?
C5 C6 1.392(4) . ?
C5 H5 0.9300 . ?
C6 N2 1.382(4) . ?
C7 N2 1.471(4) . ?
C7 H7A 0.9600 . ?
C7 H7B 0.9600 . ?
C7 H7C 0.9600 . ?
C8 N1 1.317(4) . ?
C8 N2 1.348(4) . ?
C8 C9 1.489(4) . ?
C9 N3 1.473(4) . ?
C9 H9A 0.9700 . ?
C9 H9B 0.9700 . ?
C10 N3 1.469(4) . ?
C10 C11 1.490(4) . ?
C10 H10A 0.9700 . ?
C10 H10B 0.9700 . ?
C11 N5 1.321(4) . ?
C11 N4 1.346(4) . ?
C12 N4 1.471(4) . ?
C12 H12A 0.9600 . ?
C12 H12B 0.9600 . ?
C12 H12C 0.9600 . ?
C13 N4 1.382(4) . ?
C13 C14 1.389(4) . ?
C13 C18 1.406(4) . ?
C14 C15 1.365(5) . ?
C14 H14 0.9300 . ?
C15 C16 1.396(5) . ?
C15 H15 0.9300 . ?
C16 C17 1.385(4) . ?
C16 H16 0.9300 . ?
C17 C18 1.394(4) . ?
C17 H17 0.9300 . ?
C18 N5 1.393(4) . ?
C19 O1 1.237(5) . ?
C19 O2 1.297(7) . ?
C19 C20 1.374(8) . ?
C20 H20A 0.9600 . ?
C20 H20B 0.9600 . ?
C20 H20C 0.9600 . ?
C21 O3 1.258(3) 2 ?
C21 O3 1.258(3) . ?
C21 C22 1.517(6) . ?
C22 H22A 0.9600 . ?
C22 H22B 0.9600 . ?
C22 H22C 0.9600 . ?
C23 O4 1.369(8) . ?
C23 H23A 0.9600 . ?
C23 H23B 0.9600 . ?
C23 H23C 0.9600 . ?
N1 Ni1 2.047(2) . ?
N3 Ni1 2.177(2) . ?
N3 H3' 0.9100 . ?
N5 Ni1 2.037(2) . ?
Ni1 O3 2.018(2) . ?
Ni1 O1 2.113(2) . ?
Ni1 O1 2.123(2) 2 ?
O1 Ni1 2.123(2) 2 ?
O4 H4' 0.8200 . ?
